data_1521021
loop_
_publ_author_name
'Dupont, N.'
'Gredin, P.'
'Fouquet, S.'
'de Kozak, A.'

_publ_section_title
;
 The crystal structure of Ba2 Cu Al F9: a new structure type in copper
 fluoride chemistry
;
_journal_name_full 'Zeitschrift fuer Anorganische und Allgemeine Chemie'
_journal_page_first 1310
_journal_page_last 1314
_journal_volume 625
_journal_year 1999
_chemical_formula_sum 'Al Ba2 Cu F9'
_chemical_name_systematic 'Ba2 (Cu Al F9)'
_space_group_IT_number 14
_symmetry_space_group_name_Hall '-P 2ybc'
_symmetry_space_group_name_H-M 'P 1 21/c 1'
_cell_angle_alpha 90
_cell_angle_beta 90.2
_cell_angle_gamma 90
_cell_formula_units_Z 2
_cell_length_a 5.374
_cell_length_b 7.312
_cell_length_c 9.371
_cell_volume 368.228
_citation_journal_id_ASTM ZAACAB
_cod_data_source_file Dupont_ZAACAB_1999_798.cif
_cod_data_source_block Al1Ba2Cu1F9
_cod_original_cell_volume 368.2283
_cod_original_formula_sum 'Al1 Ba2 Cu1 F9'
_cod_database_code 1521021

loop_
_symmetry_equiv_pos_as_xyz
x,y,z
-x,y+1/2,-z+1/2
-x,-y,-z
x,-y-1/2,z-1/2

loop_
_atom_site_label
_atom_site_type_symbol
_atom_site_fract_x
_atom_site_fract_y
_atom_site_fract_z
_atom_site_occupancy
_atom_site_U_iso_or_equiv
Cu1 Cu+2 0.2571 0.1489 0.9434 0.5 0.0
Ba1 Ba+2 0.7513 0.1351 0.6772 1 0.0
F5 F-1 0.2448 0.1293 0.7264 1 0.0
F1 F-1 0.0132 0.3164 0.921 1 0.0
Al1 Al+3 0.2571 0.1489 0.9434 0.5 0.0
F3 F-1 0 0 0 1 0.0
F4 F-1 0.5712 0.9256 0.891 1 0.0
F2 F-1 0.4966 0.3158 0.913 1 0.0
